data_2216680
loop_
_publ_author_name
'Ciborska, Anna'
'Baranowska, Katarzyna'
'Wojnowski, Wies\/law'

_publ_section_title
(1,2-Dimethoxyethane-\k<i>O</i>)bis(tri-<i>tert</i>-butoxysilanethiolato-\k^2^<i>O</i>,<i>S</i>)chromium(II)
_journal_coeditor_code NG2360
_journal_issue 12
_journal_name_full 'Acta Crystallographica Section E'
_journal_page_first m2972
_journal_page_last m2972
_journal_paper_doi 10.1107/S1600536807055614
_journal_volume 63
_journal_year 2007
_chemical_formula_iupac '[Cr (C4 H10 O2) (C12 H27 O3 S Si)2]'
_chemical_formula_moiety 'C28 H64 Cr O8 S2 Si2'
_chemical_formula_sum 'C28 H64 Cr O8 S2 Si2'
_chemical_formula_weight 701.09
_chemical_name_systematic
;
(1,2-Dimethoxyethane-\kO)bis(tri-<i>tert</i>-butoxysilanethiolato-
\k^2^O,S)chromium(II)
;
_space_group_IT_number 2
_symmetry_cell_setting triclinic
_symmetry_space_group_name_Hall '-P 1'
_symmetry_space_group_name_H-M 'P -1'
_atom_sites_solution_hydrogens geom
_atom_sites_solution_primary direct
_atom_sites_solution_secondary difmap
_audit_conform_dict_name cif_core.dic
_audit_conform_dict_version 2.3
_audit_creation_method 'WinGX routine CIF_UPDATE'
_cell_angle_alpha 87.828(4)
_cell_angle_beta 84.745(4)
_cell_angle_gamma 88.372(3)
_cell_formula_units_Z 4
_cell_length_a 8.6809(3)
_cell_length_b 21.3180(9)
_cell_length_c 21.7316(10)
_cell_measurement_reflns_used 32370
_cell_measurement_temperature 150(2)
_cell_measurement_theta_max 32.4598
_cell_measurement_theta_min 2.0772
_cell_volume 4000.6(3)
_computing_cell_refinement 'CrysAlis RED (Oxford Diffraction, 2005)'
_computing_data_collection 'CrysAlis CCD (Oxford Diffraction, 2005)'
_computing_data_reduction 'CrysAlis RED (Oxford Diffraction, 2005)'
_computing_molecular_graphics 'ORTEP-3 for Windows (Farrugia, 1997)'
_computing_publication_material 'WinGX (Farrugia, 1999)'
_computing_structure_refinement 'SHELXL97 (Sheldrick, 1997)'
_computing_structure_solution 'SHELXS97 (Sheldrick, 1997)'
_diffrn_ambient_temperature 150(2)
_diffrn_detector_area_resol_mean 8.1883
_diffrn_measured_fraction_theta_full 0.994
_diffrn_measured_fraction_theta_max 0.994
_diffrn_measurement_device '4-axis \k geometry diffractometer'
_diffrn_measurement_device_type 'Oxford Diffraction KM4 CCD'
_diffrn_measurement_method '\w scans, 0.75 deg width'
_diffrn_radiation_monochromator graphite
_diffrn_radiation_type MoK\a
_diffrn_radiation_wavelength 0.71073
_diffrn_reflns_av_R_equivalents 0.0158
_diffrn_reflns_limit_h_max 10
_diffrn_reflns_limit_h_min -10
_diffrn_reflns_limit_k_max 25
_diffrn_reflns_limit_k_min -22
_diffrn_reflns_limit_l_max 25
_diffrn_reflns_limit_l_min -25
_diffrn_reflns_number 27543
_diffrn_reflns_theta_full 25.05
_diffrn_reflns_theta_max 25.05
_diffrn_reflns_theta_min 2.08
_exptl_absorpt_coefficient_mu 0.489
_exptl_absorpt_correction_type none
_exptl_crystal_colour colourless
_exptl_crystal_density_diffrn 1.164
_exptl_crystal_density_method 'not measured'
_exptl_crystal_description prism
_exptl_crystal_F_000 1520
_exptl_crystal_size_max 0.384
_exptl_crystal_size_mid 0.38
_exptl_crystal_size_min 0.205
_refine_diff_density_max 0.515
_refine_diff_density_min -0.421
_refine_ls_extinction_method none
_refine_ls_goodness_of_fit_ref 1.137
_refine_ls_hydrogen_treatment constr
_refine_ls_matrix_type full
_refine_ls_number_parameters 821
_refine_ls_number_reflns 14104
_refine_ls_number_restraints 0
_refine_ls_restrained_S_all 1.137
_refine_ls_R_factor_all 0.0397
_refine_ls_R_factor_gt 0.0346
_refine_ls_shift/su_max 0.003
_refine_ls_shift/su_mean 0
_refine_ls_structure_factor_coef Fsqd
_refine_ls_weighting_details 'calc w = 1/[\s^2^(Fo^2^)+(0.0584P)^2^+1.4202P] where P=(Fo^2^+2Fc^2^)/3'
_refine_ls_weighting_scheme calc
_refine_ls_wR_factor_gt 0.0936
_refine_ls_wR_factor_ref 0.097
_reflns_number_gt 12702
_reflns_number_total 14104
_reflns_threshold_expression I>2\s(I)
_cod_data_source_file ng2360.cif
_cod_data_source_block I
_cod_database_code 2216680
_cod_database_fobs_code 2216680

loop_
_symmetry_equiv_pos_as_xyz
'x, y, z'
'-x, -y, -z'

loop_
_atom_site_type_symbol
_atom_site_label
_atom_site_fract_x
_atom_site_fract_y
_atom_site_fract_z
_atom_site_U_iso_or_equiv
_atom_site_adp_type
_atom_site_calc_flag
_atom_site_refinement_flags
_atom_site_occupancy
_atom_site_disorder_assembly
_atom_site_disorder_group
C C1 0.70845(19) 0.28522(10) 0.42446(8) 0.0270(4) Uani d . 1 . .
C C2 0.6467(2) 0.35164(10) 0.41363(9) 0.0329(4) Uani d . 1 . .
H H2A 0.689 0.3796 0.4423 0.049 Uiso calc R 1 . .
H H2B 0.5335 0.3524 0.4206 0.049 Uiso calc R 1 . .
H H2C 0.6776 0.3658 0.371 0.049 Uiso calc R 1 . .
C C3 0.6515(2) 0.23944(10) 0.38053(10) 0.0320(4) Uani d . 1 . .
H H3A 0.6896 0.2515 0.338 0.048 Uiso calc R 1 . .
H H3B 0.5381 0.2402 0.3844 0.048 Uiso calc R 1 . .
H H3C 0.69 0.197 0.3907 0.048 Uiso calc R 1 . .
C C4 0.6634(2) 0.26328(13) 0.49108(10) 0.0433(6) Uani d . 1 . .
H H4A 0.7127 0.2222 0.4991 0.065 Uiso calc R 1 . .
H H4B 0.5507 0.2598 0.4977 0.065 Uiso calc R 1 . .
H H4C 0.6978 0.2937 0.5193 0.065 Uiso calc R 1 . .
C C5 1.0449(3) 0.12730(9) 0.42336(10) 0.0405(5) Uani d . 1 . .
C C6 1.0281(3) 0.14287(10) 0.35535(10) 0.0400(5) Uani d . 1 . .
H H6A 0.9203 0.155 0.35 0.06 Uiso calc R 1 . .
H H6B 1.0578 0.1059 0.331 0.06 Uiso calc R 1 . .
H H6C 1.0953 0.1777 0.3412 0.06 Uiso calc R 1 . .
C C7 0.9382(5) 0.07414(12) 0.44652(16) 0.0830(11) Uani d . 1 . .
H H7A 0.949 0.0649 0.4905 0.125 Uiso calc R 1 . .
H H7B 0.9663 0.0366 0.4229 0.125 Uiso calc R 1 . .
H H7C 0.8308 0.0868 0.4411 0.125 Uiso calc R 1 . .
C C8 1.2114(4) 0.11179(13) 0.43290(12) 0.0617(8) Uani d . 1 . .
H H8A 1.2743 0.1486 0.4213 0.093 Uiso calc R 1 . .
H H8B 1.2482 0.0767 0.4071 0.093 Uiso calc R 1 . .
H H8C 1.2202 0.1 0.4765 0.093 Uiso calc R 1 . .
C C9 1.0542(2) 0.27704(10) 0.57819(8) 0.0295(4) Uani d . 1 . .
C C10 0.9863(8) 0.2200(3) 0.6106(2) 0.070(2) Uani d P 0.513(5) A 1
H H10A 0.874 0.2261 0.6181 0.105 Uiso calc PR 0.513(5) A 1
H H10B 1.0311 0.2128 0.6501 0.105 Uiso calc PR 0.513(5) A 1
H H10C 1.0093 0.1836 0.5848 0.105 Uiso calc PR 0.513(5) A 1
C C11 1.0150(8) 0.3355(3) 0.6132(2) 0.0616(19) Uani d P 0.513(5) A 1
H H11A 1.0585 0.3719 0.5894 0.092 Uiso calc PR 0.513(5) A 1
H H11B 1.0584 0.3319 0.6533 0.092 Uiso calc PR 0.513(5) A 1
H H11C 0.9023 0.341 0.6197 0.092 Uiso calc PR 0.513(5) A 1
C C12 1.2301(5) 0.2685(3) 0.5664(2) 0.0559(17) Uani d P 0.513(5) A 1
H H12A 1.2546 0.2315 0.5416 0.084 Uiso calc PR 0.513(5) A 1
H H12B 1.2753 0.2628 0.606 0.084 Uiso calc PR 0.513(5) A 1
H H12C 1.2731 0.3058 0.5441 0.084 Uiso calc PR 0.513(5) A 1
C C10A 1.1352(8) 0.2145(3) 0.5844(2) 0.064(2) Uani d P 0.487(5) A 2
H H10D 1.0599 0.1811 0.5845 0.095 Uiso calc PR 0.487(5) A 2
H H10E 1.1845 0.2118 0.6233 0.095 Uiso calc PR 0.487(5) A 2
H H10F 1.2142 0.2095 0.5496 0.095 Uiso calc PR 0.487(5) A 2
C C11A 0.9224(6) 0.2830(3) 0.6298(2) 0.0548(18) Uani d P 0.487(5) A 2
H H11D 0.8661 0.323 0.6243 0.082 Uiso calc PR 0.487(5) A 2
H H11E 0.9655 0.2815 0.67 0.082 Uiso calc PR 0.487(5) A 2
H H11F 0.8515 0.2482 0.6282 0.082 Uiso calc PR 0.487(5) A 2
C C12A 1.1620(8) 0.3311(3) 0.5788(3) 0.073(2) Uani d P 0.487(5) A 2
H H12D 1.2439 0.3274 0.5449 0.11 Uiso calc PR 0.487(5) A 2
H H12E 1.2084 0.3303 0.6183 0.11 Uiso calc PR 0.487(5) A 2
H H12F 1.1039 0.3707 0.5736 0.11 Uiso calc PR 0.487(5) A 2
C C13 1.33304(18) 0.36231(9) 0.24341(8) 0.0213(4) Uani d . 1 . .
C C14 1.4062(2) 0.29707(9) 0.24427(9) 0.0291(4) Uani d . 1 . .
H H14A 1.3699 0.2744 0.2827 0.044 Uiso calc R 1 . .
H H14B 1.519 0.3001 0.2418 0.044 Uiso calc R 1 . .
H H14C 1.377 0.2744 0.2089 0.044 Uiso calc R 1 . .
C C15 1.3798(2) 0.40187(9) 0.29508(8) 0.0252(4) Uani d . 1 . .
H H15A 1.3228 0.4422 0.2947 0.038 Uiso calc R 1 . .
H H15B 1.4912 0.4092 0.2889 0.038 Uiso calc R 1 . .
H H15C 1.3556 0.3797 0.335 0.038 Uiso calc R 1 . .
C C16 1.3752(2) 0.39646(11) 0.18157(9) 0.0333(5) Uani d . 1 . .
H H16A 1.3381 0.3729 0.1483 0.05 Uiso calc R 1 . .
H H16B 1.4879 0.3999 0.1748 0.05 Uiso calc R 1 . .
H H16C 1.3268 0.4386 0.1819 0.05 Uiso calc R 1 . .
C C17 1.0489(2) 0.24676(8) 0.13400(9) 0.0261(4) Uani d . 1 . .
C C18 1.0608(2) 0.20439(9) 0.19140(10) 0.0331(4) Uani d . 1 . .
H H18A 1.1629 0.2084 0.2065 0.05 Uiso calc R 1 . .
H H18B 1.0467 0.1607 0.1811 0.05 Uiso calc R 1 . .
H H18C 0.9804 0.2168 0.2236 0.05 Uiso calc R 1 . .
C C19 1.1709(3) 0.22733(10) 0.08315(10) 0.0392(5) Uani d . 1 . .
H H19A 1.1678 0.2569 0.0476 0.059 Uiso calc R 1 . .
H H19B 1.15 0.185 0.0704 0.059 Uiso calc R 1 . .
H H19C 1.2734 0.2275 0.0986 0.059 Uiso calc R 1 . .
C C20 0.8874(3) 0.24609(11) 0.11278(11) 0.0417(5) Uani d . 1 . .
H H20A 0.8128 0.2625 0.1452 0.063 Uiso calc R 1 . .
H H20B 0.8616 0.2029 0.1045 0.063 Uiso calc R 1 . .
H H20C 0.8834 0.2724 0.075 0.063 Uiso calc R 1 . .
C C21 0.9853(2) 0.45813(8) 0.11767(8) 0.0252(4) Uani d . 1 . .
C C22 1.1029(3) 0.44335(12) 0.06350(10) 0.0443(6) Uani d . 1 . .
H H22A 1.2036 0.4597 0.071 0.066 Uiso calc R 1 . .
H H22B 1.0685 0.463 0.0255 0.066 Uiso calc R 1 . .
H H22C 1.1123 0.3978 0.0592 0.066 Uiso calc R 1 . .
C C23 0.8264(3) 0.43494(10) 0.10801(11) 0.0413(5) Uani d . 1 . .
H H23A 0.8332 0.3898 0.1007 0.062 Uiso calc R 1 . .
H H23B 0.7875 0.4574 0.0722 0.062 Uiso calc R 1 . .
H H23C 0.7557 0.4426 0.1449 0.062 Uiso calc R 1 . .
C C24 0.9775(3) 0.52780(9) 0.12900(10) 0.0380(5) Uani d . 1 . .
H H24A 0.9036 0.536 0.1648 0.057 Uiso calc R 1 . .
H H24B 0.9437 0.5507 0.0924 0.057 Uiso calc R 1 . .
H H24C 1.0801 0.5418 0.1371 0.057 Uiso calc R 1 . .
C C25 0.9560(3) 0.48230(10) 0.33693(11) 0.0428(5) Uani d . 1 . .
H H25A 0.8537 0.4977 0.3535 0.064 Uiso calc R 1 . .
H H25B 0.9525 0.4717 0.2936 0.064 Uiso calc R 1 . .
H H25C 1.032 0.515 0.3397 0.064 Uiso calc R 1 . .
C C26 1.0141(2) 0.43783(10) 0.43569(9) 0.0342(4) Uani d . 1 . .
H H26A 0.9861 0.399 0.4602 0.041 Uiso calc R 1 . .
H H26B 0.9402 0.4716 0.4499 0.041 Uiso calc R 1 . .
C C27 1.1742(3) 0.45543(10) 0.44773(9) 0.0362(5) Uani d . 1 . .
H H27A 1.186 0.4508 0.4926 0.043 Uiso calc R 1 . .
H H27B 1.2508 0.4268 0.4259 0.043 Uiso calc R 1 . .
C C28 1.3538(4) 0.53529(15) 0.43686(13) 0.0652(8) Uani d . 1 . .
H H28A 1.3693 0.5298 0.4809 0.098 Uiso calc R 1 . .
H H28B 1.3683 0.5794 0.4237 0.098 Uiso calc R 1 . .
H H28C 1.4289 0.5087 0.4127 0.098 Uiso calc R 1 . .
C C29 0.80317(19) 0.06784(9) 0.77367(10) 0.0276(4) Uani d . 1 . .
C C30 0.8774(2) 0.11637(10) 0.72867(10) 0.0333(4) Uani d . 1 . .
H H30A 0.8453 0.1102 0.6873 0.05 Uiso calc R 1 . .
H H30B 0.9903 0.1118 0.7276 0.05 Uiso calc R 1 . .
H H30C 0.8449 0.1585 0.7419 0.05 Uiso calc R 1 . .
C C31 0.8533(2) 0.07277(10) 0.83835(10) 0.0327(4) Uani d . 1 . .
H H31A 0.8298 0.1153 0.8528 0.049 Uiso calc R 1 . .
H H31B 0.9648 0.064 0.8377 0.049 Uiso calc R 1 . .
H H31C 0.7975 0.0423 0.8663 0.049 Uiso calc R 1 . .
C C32 0.8401(2) 0.00221(10) 0.75049(13) 0.0460(6) Uani d . 1 . .
H H32A 0.7955 -0.0289 0.7808 0.069 Uiso calc R 1 . .
H H32B 0.9526 -0.0045 0.7447 0.069 Uiso calc R 1 . .
H H32C 0.7961 -0.0022 0.711 0.069 Uiso calc R 1 . .
C C33 0.4360(2) -0.08711(8) 0.77133(9) 0.0297(4) Uani d . 1 . .
C C34 0.4596(3) -0.12696(11) 0.82988(12) 0.0496(6) Uani d . 1 . .
H H34A 0.5705 -0.1319 0.8346 0.074 Uiso calc R 1 . .
H H34B 0.4153 -0.1683 0.8267 0.074 Uiso calc R 1 . .
H H34C 0.4081 -0.1061 0.8659 0.074 Uiso calc R 1 . .
C C35 0.5228(3) -0.11776(11) 0.71600(12) 0.0478(6) Uani d . 1 . .
H H35A 0.5123 -0.0912 0.6788 0.072 Uiso calc R 1 . .
H H35B 0.4797 -0.159 0.7106 0.072 Uiso calc R 1 . .
H H35C 0.6325 -0.1229 0.7229 0.072 Uiso calc R 1 . .
C C36 0.2675(3) -0.07706(12) 0.76294(15) 0.0553(7) Uani d . 1 . .
H H36A 0.2157 -0.057 0.7993 0.083 Uiso calc R 1 . .
H H36B 0.2206 -0.1176 0.7579 0.083 Uiso calc R 1 . .
H H36C 0.256 -0.05 0.7261 0.083 Uiso calc R 1 . .
C C37 0.4894(3) 0.07508(11) 0.62279(10) 0.0473(6) Uani d . 1 . .
C C38 0.631(3) 0.0626(8) 0.5691(7) 0.058(4) Uani d P 0.42(5) B 1
H H38A 0.7305 0.0687 0.586 0.087 Uiso calc PR 0.42(5) B 1
H H38B 0.6208 0.0921 0.534 0.087 Uiso calc PR 0.42(5) B 1
H H38C 0.6275 0.0195 0.5552 0.087 Uiso calc PR 0.42(5) B 1
C C38A 0.572(3) 0.0454(12) 0.5682(5) 0.071(4) Uani d P 0.58(5) B 2
H H38D 0.6834 0.0451 0.5717 0.107 Uiso calc PR 0.58(5) B 2
H H38E 0.5484 0.0692 0.5305 0.107 Uiso calc PR 0.58(5) B 2
H H38F 0.5376 0.0021 0.5661 0.107 Uiso calc PR 0.58(5) B 2
C C39 0.3213(4) 0.06326(14) 0.61343(13) 0.0683(9) Uani d . 1 B .
H H39A 0.3078 0.0182 0.609 0.102 Uiso calc R 1 . .
H H39B 0.2931 0.0863 0.5761 0.102 Uiso calc R 1 . .
H H39C 0.2547 0.0776 0.6493 0.102 Uiso calc R 1 . .
C C40 0.5144(3) 0.14403(11) 0.63386(12) 0.0513(6) Uani d . 1 B .
H H40A 0.4426 0.1577 0.6685 0.077 Uiso calc R 1 . .
H H40B 0.4954 0.1693 0.5966 0.077 Uiso calc R 1 . .
H H40C 0.6211 0.1494 0.6436 0.077 Uiso calc R 1 . .
C C41 0.19308(18) 0.24842(8) 0.85513(8) 0.0214(4) Uani d . 1 . .
C C42 0.1260(2) 0.19445(9) 0.89539(9) 0.0252(4) Uani d . 1 . .
H H42A 0.1526 0.1548 0.8752 0.038 Uiso calc R 1 . .
H H42B 0.0132 0.1998 0.9014 0.038 Uiso calc R 1 . .
H H42C 0.1688 0.1939 0.9356 0.038 Uiso calc R 1 . .
C C43 0.1372(2) 0.25078(9) 0.79080(9) 0.0282(4) Uani d . 1 . .
H H43A 0.1795 0.2876 0.7674 0.042 Uiso calc R 1 . .
H H43B 0.0239 0.2537 0.7941 0.042 Uiso calc R 1 . .
H H43C 0.1722 0.2126 0.7694 0.042 Uiso calc R 1 . .
C C44 0.1533(2) 0.31001(9) 0.88668(10) 0.0324(4) Uani d . 1 . .
H H44A 0.1898 0.3079 0.9281 0.049 Uiso calc R 1 . .
H H44B 0.0409 0.3173 0.8901 0.049 Uiso calc R 1 . .
H H44C 0.2035 0.3445 0.8622 0.049 Uiso calc R 1 . .
C C45 0.5522(2) 0.35694(9) 0.95746(9) 0.0280(4) Uani d . 1 . .
C C46 0.5132(2) 0.34058(11) 1.02538(9) 0.0392(5) Uani d . 1 . .
H H46A 0.4005 0.3406 1.0346 0.059 Uiso calc R 1 . .
H H46B 0.5573 0.3717 1.0503 0.059 Uiso calc R 1 . .
H H46C 0.5565 0.2988 1.0352 0.059 Uiso calc R 1 . .
C C47 0.7269(2) 0.35374(12) 0.94174(10) 0.0429(6) Uani d . 1 . .
H H47A 0.7667 0.3117 0.9527 0.064 Uiso calc R 1 . .
H H47B 0.7756 0.385 0.9651 0.064 Uiso calc R 1 . .
H H47C 0.7507 0.3625 0.8973 0.064 Uiso calc R 1 . .
C C48 0.4835(3) 0.42099(10) 0.94066(12) 0.0496(6) Uani d . 1 . .
H H48A 0.5034 0.4295 0.896 0.074 Uiso calc R 1 . .
H H48B 0.5313 0.4533 0.963 0.074 Uiso calc R 1 . .
H H48C 0.3717 0.4215 0.9521 0.074 Uiso calc R 1 . .
C C49 0.5261(2) 0.37284(9) 0.74822(9) 0.0291(4) Uani d . 1 . .
C C50 0.6892(3) 0.39694(10) 0.74655(10) 0.0393(5) Uani d . 1 . .
H H50A 0.6917 0.4302 0.7764 0.059 Uiso calc R 1 . .
H H50B 0.7214 0.4138 0.7049 0.059 Uiso calc R 1 . .
H H50C 0.7599 0.3624 0.7573 0.059 Uiso calc R 1 . .
C C51 0.5195(3) 0.31975(10) 0.70355(9) 0.0373(5) Uani d . 1 . .
H H51A 0.5943 0.2864 0.7134 0.056 Uiso calc R 1 . .
H H51B 0.5449 0.3359 0.6611 0.056 Uiso calc R 1 . .
H H51C 0.4152 0.3028 0.7074 0.056 Uiso calc R 1 . .
C C52 0.4118(3) 0.42558(11) 0.73404(12) 0.0481(6) Uani d . 1 . .
H H52A 0.3076 0.4088 0.7353 0.072 Uiso calc R 1 . .
H H52B 0.4409 0.4441 0.6928 0.072 Uiso calc R 1 . .
H H52C 0.4131 0.4579 0.7649 0.072 Uiso calc R 1 . .
C C53 0.4401(3) 0.04834(9) 0.93200(10) 0.0370(5) Uani d . 1 . .
H H53A 0.5296 0.0252 0.9466 0.055 Uiso calc R 1 . .
H H53B 0.4123 0.0302 0.8939 0.055 Uiso calc R 1 . .
H H53C 0.3524 0.0455 0.9637 0.055 Uiso calc R 1 . .
C C54 0.5027(2) 0.14608(9) 0.97425(9) 0.0298(4) Uani d . 1 . .
H H54A 0.4359 0.1284 1.0097 0.036 Uiso calc R 1 . .
H H54B 0.4709 0.1907 0.968 0.036 Uiso calc R 1 . .
C C55 0.6677(2) 0.14282(9) 0.98987(9) 0.0306(4) Uani d . 1 . .
H H55A 0.7371 0.1549 0.9529 0.037 Uiso calc R 1 . .
H H55B 0.6817 0.1726 1.0226 0.037 Uiso calc R 1 . .
C C56 0.8646(3) 0.07441(11) 1.02153(13) 0.0474(6) Uani d . 1 . .
H H56A 0.9294 0.084 0.9832 0.071 Uiso calc R 1 . .
H H56B 0.8864 0.0312 1.0358 0.071 Uiso calc R 1 . .
H H56C 0.8872 0.1034 1.0533 0.071 Uiso calc R 1 . .
O O1 0.88055(13) 0.28833(6) 0.41183(5) 0.0214(3) Uani d . 1 A .
O O2 0.99325(16) 0.18001(6) 0.46173(6) 0.0299(3) Uani d . 1 A .
O O3 0.98450(14) 0.28511(6) 0.52045(6) 0.0260(3) Uani d . 1 A .
O O4 1.16195(12) 0.35507(5) 0.25458(5) 0.0185(2) Uani d . 1 A .
O O5 1.08382(14) 0.31099(5) 0.14615(5) 0.0215(3) Uani d . 1 . .
O O6 1.03991(14) 0.42900(6) 0.17293(5) 0.0216(3) Uani d . 1 . .
O O7 0.99953(16) 0.42779(6) 0.37185(6) 0.0304(3) Uani d . 1 A .
O O8 1.2029(2) 0.51804(7) 0.42723(7) 0.0471(4) Uani d . 1 . .
O O9 0.63219(13) 0.08135(5) 0.77873(6) 0.0234(3) Uani d . 1 B .
O O10 0.50831(14) -0.02842(5) 0.78013(6) 0.0230(3) Uani d . 1 B .
O O11 0.53121(16) 0.03569(6) 0.67500(6) 0.0294(3) Uani d . 1 B .
O O12 0.36414(12) 0.23727(5) 0.84763(5) 0.0183(2) Uani d . 1 B .
O O13 0.48026(13) 0.30947(5) 0.92475(5) 0.0213(3) Uani d . 1 . .
O O14 0.47807(14) 0.35165(6) 0.81096(6) 0.0244(3) Uani d . 1 . .
O O15 0.47810(15) 0.11296(6) 0.92004(6) 0.0272(3) Uani d . 1 B .
O O16 0.70647(16) 0.08111(6) 1.01049(7) 0.0341(3) Uani d . 1 . .
Si Si1 1.01765(5) 0.25499(2) 0.45317(2) 0.01928(11) Uani d . 1 . .
Si Si2 1.03128(5) 0.35793(2) 0.20198(2) 0.01669(10) Uani d . 1 . .
Si Si3 0.49386(5) 0.04145(2) 0.74897(2) 0.01813(10) Uani d . 1 . .
Si Si4 0.50487(5) 0.28879(2) 0.85326(2) 0.01674(10) Uani d . 1 . .
S S1 1.21321(5) 0.28461(2) 0.40067(2) 0.02403(10) Uani d . 1 A .
S S2 0.83362(5) 0.33759(2) 0.257828(19) 0.02265(10) Uani d . 1 A .
S S3 0.30171(5) 0.09422(2) 0.77934(2) 0.02244(10) Uani d . 1 B .
S S4 0.69667(5) 0.233062(19) 0.82966(2) 0.02145(10) Uani d . 1 B .
Cr Cr1 1.02010(3) 0.326594(12) 0.334825(12) 0.01619(7) Uani d . 1 . .
Cr Cr2 0.49821(3) 0.156658(12) 0.818976(12) 0.01619(7) Uani d . 1 . .

loop_
_atom_site_aniso_label
_atom_site_aniso_U_11
_atom_site_aniso_U_22
_atom_site_aniso_U_33
_atom_site_aniso_U_12
_atom_site_aniso_U_13
_atom_site_aniso_U_23
C1 0.0125(8) 0.0450(11) 0.0223(9) 0.0009(7) 0.0012(7) 0.0060(8)
C2 0.0218(9) 0.0451(12) 0.0305(10) 0.0097(8) 0.0011(8) -0.0030(9)
C3 0.0188(9) 0.0402(11) 0.0369(11) -0.0068(8) -0.0025(8) 0.0043(9)
C4 0.0215(10) 0.0783(17) 0.0277(11) -0.0015(10) 0.0033(8) 0.0155(11)
C5 0.0626(15) 0.0214(10) 0.0354(12) 0.0067(9) 0.0042(10) 0.0000(8)
C6 0.0509(13) 0.0349(11) 0.0349(12) 0.0085(10) -0.0058(10) -0.0119(9)
C7 0.140(3) 0.0244(13) 0.078(2) -0.0131(16) 0.030(2) -0.0018(13)
C8 0.087(2) 0.0579(16) 0.0391(14) 0.0454(15) -0.0119(13) -0.0023(12)
C9 0.0329(10) 0.0413(11) 0.0146(9) 0.0028(8) -0.0058(7) 0.0027(8)
C10 0.102(5) 0.080(4) 0.030(3) -0.041(4) -0.022(3) 0.026(3)
C11 0.090(5) 0.068(4) 0.029(2) 0.032(3) -0.021(3) -0.019(2)
C12 0.038(3) 0.101(5) 0.030(2) 0.011(3) -0.0137(19) -0.004(3)
C10A 0.076(4) 0.085(4) 0.030(3) 0.045(4) -0.024(3) -0.003(3)
C11A 0.052(3) 0.092(5) 0.017(2) 0.019(3) 0.001(2) 0.002(2)
C12A 0.088(5) 0.096(5) 0.042(3) -0.038(4) -0.036(3) 0.004(3)
C13 0.0110(8) 0.0328(10) 0.0203(9) -0.0041(7) -0.0016(6) -0.0017(7)
C14 0.0159(8) 0.0375(11) 0.0343(10) 0.0020(7) -0.0011(7) -0.0101(8)
C15 0.0221(9) 0.0309(10) 0.0232(9) -0.0077(7) -0.0036(7) -0.0019(7)
C16 0.0210(9) 0.0569(13) 0.0220(10) -0.0117(9) -0.0003(7) 0.0033(9)
C17 0.0322(10) 0.0198(9) 0.0272(10) -0.0063(7) -0.0044(8) -0.0051(7)
C18 0.0373(11) 0.0239(10) 0.0374(11) -0.0039(8) 0.0003(9) 0.0034(8)
C19 0.0539(13) 0.0293(11) 0.0333(11) -0.0049(9) 0.0073(10) -0.0116(9)
C20 0.0429(12) 0.0384(12) 0.0479(13) -0.0085(10) -0.0198(10) -0.0124(10)
C21 0.0294(9) 0.0238(9) 0.0219(9) 0.0032(7) -0.0045(7) 0.0053(7)
C22 0.0558(14) 0.0486(13) 0.0249(11) 0.0208(11) 0.0037(10) 0.0104(9)
C23 0.0420(12) 0.0380(12) 0.0467(13) -0.0044(9) -0.0235(10) 0.0115(10)
C24 0.0496(13) 0.0259(10) 0.0384(12) 0.0018(9) -0.0068(10) 0.0042(9)
C25 0.0599(15) 0.0271(11) 0.0425(13) 0.0091(10) -0.0138(11) -0.0014(9)
C26 0.0456(12) 0.0309(10) 0.0253(10) 0.0034(9) 0.0026(9) -0.0088(8)
C27 0.0518(13) 0.0317(11) 0.0254(10) 0.0045(9) -0.0036(9) -0.0088(8)
C28 0.080(2) 0.076(2) 0.0418(15) -0.0345(16) -0.0110(13) -0.0041(13)
C29 0.0114(8) 0.0266(9) 0.0457(12) 0.0034(7) -0.0033(7) -0.0132(8)
C30 0.0174(9) 0.0423(12) 0.0400(11) 0.0005(8) 0.0026(8) -0.0123(9)
C31 0.0201(9) 0.0324(10) 0.0464(12) 0.0046(8) -0.0099(8) -0.0016(9)
C32 0.0194(10) 0.0354(12) 0.0851(18) 0.0078(8) -0.0079(10) -0.0271(12)
C33 0.0334(10) 0.0185(9) 0.0368(11) -0.0073(7) 0.0022(8) -0.0043(8)
C34 0.0620(16) 0.0309(12) 0.0532(15) -0.0014(11) 0.0054(12) 0.0081(10)
C35 0.0631(16) 0.0307(11) 0.0495(14) -0.0046(10) 0.0020(12) -0.0135(10)
C36 0.0370(13) 0.0374(13) 0.093(2) -0.0127(10) -0.0111(13) -0.0021(13)
C37 0.0700(16) 0.0472(13) 0.0224(10) 0.0285(12) -0.0029(10) 0.0050(9)
C38 0.091(10) 0.046(6) 0.028(4) 0.024(6) 0.028(6) 0.005(4)
C38A 0.083(9) 0.094(8) 0.028(3) 0.045(6) 0.015(4) 0.027(4)
C39 0.098(2) 0.0595(17) 0.0553(17) 0.0180(16) -0.0532(17) -0.0090(13)
C40 0.0541(15) 0.0444(14) 0.0511(15) 0.0132(11) 0.0041(11) 0.0219(11)
C41 0.0107(8) 0.0222(9) 0.0313(10) 0.0006(6) 0.0003(7) -0.0044(7)
C42 0.0180(8) 0.0286(9) 0.0284(10) -0.0025(7) 0.0037(7) -0.0048(8)
C43 0.0179(9) 0.0302(10) 0.0367(11) 0.0015(7) -0.0056(7) 0.0029(8)
C44 0.0185(9) 0.0252(10) 0.0528(13) 0.0016(7) 0.0032(8) -0.0110(9)
C45 0.0272(9) 0.0302(10) 0.0275(10) -0.0094(8) 0.0015(7) -0.0139(8)
C46 0.0341(11) 0.0573(14) 0.0271(11) -0.0136(10) 0.0022(8) -0.0164(10)
C47 0.0307(11) 0.0610(15) 0.0379(12) -0.0209(10) 0.0060(9) -0.0223(11)
C48 0.0702(17) 0.0276(11) 0.0519(15) -0.0037(11) -0.0034(12) -0.0173(10)
C49 0.0349(10) 0.0264(10) 0.0242(10) -0.0029(8) 0.0038(8) 0.0072(8)
C50 0.0428(12) 0.0351(11) 0.0382(12) -0.0128(9) 0.0082(9) 0.0014(9)
C51 0.0447(12) 0.0409(12) 0.0261(10) -0.0085(9) 0.0006(9) -0.0004(9)
C52 0.0536(14) 0.0441(13) 0.0429(13) 0.0095(11) 0.0035(11) 0.0192(10)
C53 0.0533(13) 0.0257(10) 0.0332(11) -0.0123(9) -0.0101(9) 0.0057(8)
C54 0.0393(11) 0.0264(10) 0.0238(10) 0.0003(8) -0.0039(8) -0.0014(8)
C55 0.0409(11) 0.0256(10) 0.0266(10) -0.0053(8) -0.0088(8) -0.0018(8)
C56 0.0401(12) 0.0421(13) 0.0629(16) 0.0045(10) -0.0190(11) -0.0080(11)
O1 0.0136(6) 0.0318(7) 0.0181(6) 0.0003(5) -0.0008(4) 0.0050(5)
O2 0.0395(8) 0.0250(7) 0.0234(7) 0.0021(6) 0.0039(6) 0.0031(5)
O3 0.0261(6) 0.0348(7) 0.0171(6) 0.0080(5) -0.0043(5) -0.0010(5)
O4 0.0129(5) 0.0273(6) 0.0151(6) -0.0023(4) -0.0007(4) 0.0008(5)
O5 0.0265(6) 0.0201(6) 0.0181(6) -0.0059(5) -0.0013(5) -0.0017(5)
O6 0.0243(6) 0.0228(6) 0.0180(6) -0.0007(5) -0.0036(5) 0.0011(5)
O7 0.0410(8) 0.0251(7) 0.0252(7) 0.0049(6) -0.0037(6) -0.0041(5)
O8 0.0686(11) 0.0389(9) 0.0363(9) -0.0143(8) -0.0139(8) -0.0025(7)
O9 0.0126(6) 0.0205(6) 0.0381(7) 0.0016(5) -0.0030(5) -0.0109(5)
O10 0.0230(6) 0.0176(6) 0.0290(7) -0.0011(5) -0.0046(5) -0.0023(5)
O11 0.0388(8) 0.0280(7) 0.0209(7) 0.0130(6) -0.0034(5) -0.0018(5)
O12 0.0121(5) 0.0172(6) 0.0256(6) 0.0003(4) -0.0008(4) -0.0040(5)
O13 0.0213(6) 0.0211(6) 0.0217(6) -0.0046(5) 0.0003(5) -0.0057(5)
O14 0.0278(7) 0.0197(6) 0.0242(7) 0.0004(5) 0.0041(5) 0.0011(5)
O15 0.0363(7) 0.0231(6) 0.0231(7) -0.0059(5) -0.0076(5) 0.0021(5)
O16 0.0352(8) 0.0284(7) 0.0396(8) -0.0003(6) -0.0098(6) 0.0005(6)
Si1 0.0178(2) 0.0244(2) 0.0153(2) 0.00282(18) -0.00170(17) 0.00259(18)
Si2 0.0157(2) 0.0206(2) 0.0140(2) -0.00209(17) -0.00261(17) 0.00074(17)
Si3 0.0157(2) 0.0168(2) 0.0225(2) 0.00117(17) -0.00403(17) -0.00487(18)
Si4 0.0150(2) 0.0148(2) 0.0202(2) -0.00163(16) 0.00031(17) -0.00285(17)
S1 0.0148(2) 0.0348(2) 0.0221(2) 0.00182(17) -0.00275(16) 0.00556(18)
S2 0.0143(2) 0.0361(2) 0.0176(2) -0.00300(17) -0.00285(15) 0.00343(17)
S3 0.0140(2) 0.0221(2) 0.0323(2) 0.00120(16) -0.00492(17) -0.01009(18)
S4 0.01327(19) 0.0193(2) 0.0319(2) -0.00123(15) 0.00013(16) -0.00643(17)
Cr1 0.01336(13) 0.02138(14) 0.01365(14) 0.00070(10) -0.00128(10) 0.00082(10)
Cr2 0.01234(13) 0.01478(13) 0.02179(15) -0.00002(10) -0.00202(10) -0.00415(10)

loop_
_atom_type_symbol
_atom_type_description
_atom_type_scat_dispersion_real
_atom_type_scat_dispersion_imag
_atom_type_scat_source
C C 0.0033 0.0016 'International Tables Vol C Tables 4.2.6.8 and 6.1.1.4'
H H 0 0 'International Tables Vol C Tables 4.2.6.8 and 6.1.1.4'
O O 0.0106 0.006 'International Tables Vol C Tables 4.2.6.8 and 6.1.1.4'
Si Si 0.0817 0.0704 'International Tables Vol C Tables 4.2.6.8 and 6.1.1.4'
S S 0.1246 0.1234 'International Tables Vol C Tables 4.2.6.8 and 6.1.1.4'
Cr Cr 0.3209 0.6236 'International Tables Vol C Tables 4.2.6.8 and 6.1.1.4'

loop_
_geom_angle_atom_site_label_1
_geom_angle_atom_site_label_2
_geom_angle_atom_site_label_3
_geom_angle
O1 C1 C3 107.83(14)
O1 C1 C2 105.77(15)
C3 C1 C2 112.57(16)
O1 C1 C4 110.98(14)
C3 C1 C4 109.83(17)
C2 C1 C4 109.79(17)
C1 C2 H2A 109.5
C1 C2 H2B 109.5
H2A C2 H2B 109.5
C1 C2 H2C 109.5
H2A C2 H2C 109.5
H2B C2 H2C 109.5
C1 C3 H3A 109.5
C1 C3 H3B 109.5
H3A C3 H3B 109.5
C1 C3 H3C 109.5
H3A C3 H3C 109.5
H3B C3 H3C 109.5
C1 C4 H4A 109.5
C1 C4 H4B 109.5
H4A C4 H4B 109.5
C1 C4 H4C 109.5
H4A C4 H4C 109.5
H4B C4 H4C 109.5
O2 C5 C8 108.47(19)
O2 C5 C6 111.25(16)
C8 C5 C6 110.2(2)
O2 C5 C7 104.55(19)
C8 C5 C7 112.1(2)
C6 C5 C7 110.2(2)
C5 C6 H6A 109.5
C5 C6 H6B 109.5
H6A C6 H6B 109.5
C5 C6 H6C 109.5
H6A C6 H6C 109.5
H6B C6 H6C 109.5
C5 C7 H7A 109.5
C5 C7 H7B 109.5
H7A C7 H7B 109.5
C5 C7 H7C 109.5
H7A C7 H7C 109.5
H7B C7 H7C 109.5
C5 C8 H8A 109.5
C5 C8 H8B 109.5
H8A C8 H8B 109.5
C5 C8 H8C 109.5
H8A C8 H8C 109.5
H8B C8 H8C 109.5
O3 C9 C10 106.9(2)
O3 C9 C10A 112.4(2)
C10 C9 C10A 54.4(4)
O3 C9 C11 106.4(2)
C10 C9 C11 112.5(4)
C10A C9 C11 141.2(3)
O3 C9 C12A 105.0(3)
C10 C9 C12A 148.1(3)
C10A C9 C12A 112.8(4)
C11 C9 C12A 56.4(4)
O3 C9 C12 110.6(2)
C10 C9 C12 110.2(4)
C10A C9 C12 57.5(4)
C11 C9 C12 110.1(4)
C12A C9 C12 57.8(4)
O3 C9 C11A 106.6(2)
C10 C9 C11A 59.3(4)
C10A C9 C11A 109.7(4)
C11 C9 C11A 55.6(4)
C12A C9 C11A 110.3(4)
C12 C9 C11A 142.8(3)
C9 C10 H10A 109.5
C9 C10 H10B 109.5
C9 C10 H10C 109.5
C9 C11 H11A 109.5
C9 C11 H11B 109.5
C9 C11 H11C 109.5
C9 C12 H12A 109.5
C9 C12 H12B 109.5
C9 C12 H12C 109.5
C9 C10A H10D 109.5
C9 C10A H10E 109.5
H10D C10A H10E 109.5
C9 C10A H10F 109.5
H10D C10A H10F 109.5
H10E C10A H10F 109.5
C9 C11A H11D 109.5
C9 C11A H11E 109.5
H11D C11A H11E 109.5
C9 C11A H11F 109.5
H11D C11A H11F 109.5
H11E C11A H11F 109.5
C9 C12A H12D 109.5
C9 C12A H12E 109.5
H12D C12A H12E 109.5
C9 C12A H12F 109.5
H12D C12A H12F 109.5
H12E C12A H12F 109.5
O4 C13 C14 107.23(13)
O4 C13 C15 106.37(13)
C14 C13 C15 112.70(15)
O4 C13 C16 110.83(13)
C14 C13 C16 110.65(16)
C15 C13 C16 108.98(15)
C13 C14 H14A 109.5
C13 C14 H14B 109.5
H14A C14 H14B 109.5
C13 C14 H14C 109.5
H14A C14 H14C 109.5
H14B C14 H14C 109.5
C13 C15 H15A 109.5
C13 C15 H15B 109.5
H15A C15 H15B 109.5
C13 C15 H15C 109.5
H15A C15 H15C 109.5
H15B C15 H15C 109.5
C13 C16 H16A 109.5
C13 C16 H16B 109.5
H16A C16 H16B 109.5
C13 C16 H16C 109.5
H16A C16 H16C 109.5
H16B C16 H16C 109.5
O5 C17 C20 108.33(15)
O5 C17 C19 104.93(15)
C20 C17 C19 111.59(17)
O5 C17 C18 110.92(14)
C20 C17 C18 110.82(17)
C19 C17 C18 110.11(17)
C17 C18 H18A 109.5
C17 C18 H18B 109.5
H18A C18 H18B 109.5
C17 C18 H18C 109.5
H18A C18 H18C 109.5
H18B C18 H18C 109.5
C17 C19 H19A 109.5
C17 C19 H19B 109.5
H19A C19 H19B 109.5
C17 C19 H19C 109.5
H19A C19 H19C 109.5
H19B C19 H19C 109.5
C17 C20 H20A 109.5
C17 C20 H20B 109.5
H20A C20 H20B 109.5
C17 C20 H20C 109.5
H20A C20 H20C 109.5
H20B C20 H20C 109.5
O6 C21 C24 105.20(15)
O6 C21 C23 110.35(15)
C24 C21 C23 110.33(17)
O6 C21 C22 108.07(15)
C24 C21 C22 110.91(18)
C23 C21 C22 111.75(18)
C21 C22 H22A 109.5
C21 C22 H22B 109.5
H22A C22 H22B 109.5
C21 C22 H22C 109.5
H22A C22 H22C 109.5
H22B C22 H22C 109.5
C21 C23 H23A 109.5
C21 C23 H23B 109.5
H23A C23 H23B 109.5
C21 C23 H23C 109.5
H23A C23 H23C 109.5
H23B C23 H23C 109.5
C21 C24 H24A 109.5
C21 C24 H24B 109.5
H24A C24 H24B 109.5
C21 C24 H24C 109.5
H24A C24 H24C 109.5
H24B C24 H24C 109.5
O7 C25 H25A 109.5
O7 C25 H25B 109.5
H25A C25 H25B 109.5
O7 C25 H25C 109.5
H25A C25 H25C 109.5
H25B C25 H25C 109.5
O7 C26 C27 112.82(17)
O7 C26 H26A 109
C27 C26 H26A 109
O7 C26 H26B 109
C27 C26 H26B 109
H26A C26 H26B 107.8
O8 C27 C26 110.52(18)
O8 C27 H27A 109.5
C26 C27 H27A 109.5
O8 C27 H27B 109.5
C26 C27 H27B 109.5
H27A C27 H27B 108.1
O8 C28 H28A 109.5
O8 C28 H28B 109.5
H28A C28 H28B 109.5
O8 C28 H28C 109.5
H28A C28 H28C 109.5
H28B C28 H28C 109.5
O9 C29 C30 107.24(15)
O9 C29 C31 106.15(14)
C30 C29 C31 112.43(16)
O9 C29 C32 110.89(14)
C30 C29 C32 110.10(18)
C31 C29 C32 109.95(18)
C29 C30 H30A 109.5
C29 C30 H30B 109.5
H30A C30 H30B 109.5
C29 C30 H30C 109.5
H30A C30 H30C 109.5
H30B C30 H30C 109.5
C29 C31 H31A 109.5
C29 C31 H31B 109.5
H31A C31 H31B 109.5
C29 C31 H31C 109.5
H31A C31 H31C 109.5
H31B C31 H31C 109.5
C29 C32 H32A 109.5
C29 C32 H32B 109.5
H32A C32 H32B 109.5
C29 C32 H32C 109.5
H32A C32 H32C 109.5
H32B C32 H32C 109.5
O10 C33 C36 111.03(16)
O10 C33 C35 108.01(16)
C36 C33 C35 111.9(2)
O10 C33 C34 104.92(16)
C36 C33 C34 111.35(19)
C35 C33 C34 109.37(19)
C33 C34 H34A 109.5
C33 C34 H34B 109.5
H34A C34 H34B 109.5
C33 C34 H34C 109.5
H34A C34 H34C 109.5
H34B C34 H34C 109.5
C33 C35 H35A 109.5
C33 C35 H35B 109.5
H35A C35 H35B 109.5
C33 C35 H35C 109.5
H35A C35 H35C 109.5
H35B C35 H35C 109.5
C33 C36 H36A 109.5
C33 C36 H36B 109.5
H36A C36 H36B 109.5
C33 C36 H36C 109.5
H36A C36 H36C 109.5
H36B C36 H36C 109.5
O11 C37 C38A 104.4(5)
O11 C37 C39 107.9(2)
C38A C37 C39 101.7(12)
O11 C37 C40 110.83(19)
C38A C37 C40 119.6(12)
C39 C37 C40 111.5(2)
O11 C37 C38 103.9(6)
C39 C37 C38 122.6(10)
C40 C37 C38 99.7(9)
C37 C38 H38A 109.5
C37 C38 H38B 109.5
C37 C38 H38C 109.5
C37 C38A H38D 109.5
C37 C38A H38E 109.5
H38D C38A H38E 109.5
C37 C38A H38F 109.5
H38D C38A H38F 109.5
H38E C38A H38F 109.5
C37 C39 H39A 109.5
C37 C39 H39B 109.5
H39A C39 H39B 109.5
C37 C39 H39C 109.5
H39A C39 H39C 109.5
H39B C39 H39C 109.5
C37 C40 H40A 109.5
C37 C40 H40B 109.5
H40A C40 H40B 109.5
C37 C40 H40C 109.5
H40A C40 H40C 109.5
H40B C40 H40C 109.5
O12 C41 C42 106.75(13)
O12 C41 C43 107.17(13)
C42 C41 C43 112.61(15)
O12 C41 C44 110.51(13)
C42 C41 C44 109.54(15)
C43 C41 C44 110.19(16)
C41 C42 H42A 109.5
C41 C42 H42B 109.5
H42A C42 H42B 109.5
C41 C42 H42C 109.5
H42A C42 H42C 109.5
H42B C42 H42C 109.5
C41 C43 H43A 109.5
C41 C43 H43B 109.5
H43A C43 H43B 109.5
C41 C43 H43C 109.5
H43A C43 H43C 109.5
H43B C43 H43C 109.5
C41 C44 H44A 109.5
C41 C44 H44B 109.5
H44A C44 H44B 109.5
C41 C44 H44C 109.5
H44A C44 H44C 109.5
H44B C44 H44C 109.5
O13 C45 C46 105.33(15)
O13 C45 C48 109.15(16)
C46 C45 C48 110.58(18)
O13 C45 C47 109.67(15)
C46 C45 C47 110.07(18)
C48 C45 C47 111.82(19)
C45 C46 H46A 109.5
C45 C46 H46B 109.5
H46A C46 H46B 109.5
C45 C46 H46C 109.5
H46A C46 H46C 109.5
H46B C46 H46C 109.5
C45 C47 H47A 109.5
C45 C47 H47B 109.5
H47A C47 H47B 109.5
C45 C47 H47C 109.5
H47A C47 H47C 109.5
H47B C47 H47C 109.5
C45 C48 H48A 109.5
C45 C48 H48B 109.5
H48A C48 H48B 109.5
C45 C48 H48C 109.5
H48A C48 H48C 109.5
H48B C48 H48C 109.5
O14 C49 C50 108.34(16)
O14 C49 C52 104.82(16)
C50 C49 C52 111.11(18)
O14 C49 C51 110.86(15)
C50 C49 C51 110.69(17)
C52 C49 C51 110.85(19)
C49 C50 H50A 109.5
C49 C50 H50B 109.5
H50A C50 H50B 109.5
C49 C50 H50C 109.5
H50A C50 H50C 109.5
H50B C50 H50C 109.5
C49 C51 H51A 109.5
C49 C51 H51B 109.5
H51A C51 H51B 109.5
C49 C51 H51C 109.5
H51A C51 H51C 109.5
H51B C51 H51C 109.5
C49 C52 H52A 109.5
C49 C52 H52B 109.5
H52A C52 H52B 109.5
C49 C52 H52C 109.5
H52A C52 H52C 109.5
H52B C52 H52C 109.5
O15 C53 H53A 109.5
O15 C53 H53B 109.5
H53A C53 H53B 109.5
O15 C53 H53C 109.5
H53A C53 H53C 109.5
H53B C53 H53C 109.5
O15 C54 C55 113.36(16)
O15 C54 H54A 108.9
C55 C54 H54A 108.9
O15 C54 H54B 108.9
C55 C54 H54B 108.9
H54A C54 H54B 107.7
O16 C55 C54 109.88(15)
O16 C55 H55A 109.7
C54 C55 H55A 109.7
O16 C55 H55B 109.7
C54 C55 H55B 109.7
H55A C55 H55B 108.2
O16 C56 H56A 109.5
O16 C56 H56B 109.5
H56A C56 H56B 109.5
O16 C56 H56C 109.5
H56A C56 H56C 109.5
H56B C56 H56C 109.5
C1 O1 Si1 128.26(10)
C1 O1 Cr1 131.03(10)
Si1 O1 Cr1 100.45(6)
C5 O2 Si1 132.53(12)
C9 O3 Si1 134.27(12)
C13 O4 Si2 127.75(10)
C13 O4 Cr1 131.44(9)
Si2 O4 Cr1 100.32(5)
C17 O5 Si2 134.02(11)
C21 O6 Si2 132.50(11)
C25 O7 C26 114.72(15)
C25 O7 Cr1 124.82(12)
C26 O7 Cr1 120.11(11)
C28 O8 C27 111.6(2)
C29 O9 Si3 128.18(10)
C29 O9 Cr2 131.13(10)
Si3 O9 Cr2 100.59(5)
C33 O10 Si3 133.75(12)
C37 O11 Si3 132.40(12)
C41 O12 Si4 128.49(10)
C41 O12 Cr2 130.72(9)
Si4 O12 Cr2 100.56(5)
C45 O13 Si4 131.78(11)
C49 O14 Si4 135.87(11)
C54 O15 C53 114.05(14)
C54 O15 Cr2 124.96(11)
C53 O15 Cr2 120.99(11)
C55 O16 C56 112.09(16)
O3 Si1 O2 107.82(7)
O3 Si1 O1 104.05(6)
O2 Si1 O1 110.29(7)
O3 Si1 S1 116.03(5)
O2 Si1 S1 117.46(5)
O1 Si1 S1 100.01(5)
O6 Si2 O5 107.19(6)
O6 Si2 O4 104.26(6)
O5 Si2 O4 110.56(6)
O6 Si2 S2 115.59(5)
O5 Si2 S2 117.87(5)
O4 Si2 S2 100.31(4)
O11 Si3 O10 107.53(7)
O11 Si3 O9 110.74(7)
O10 Si3 O9 104.01(6)
O11 Si3 S3 117.35(5)
O10 Si3 S3 116.14(5)
O9 Si3 S3 99.97(5)
O14 Si4 O13 106.57(6)
O14 Si4 O12 111.02(6)
O13 Si4 O12 103.98(6)
O14 Si4 S4 117.77(5)
O13 Si4 S4 116.30(5)
O12 Si4 S4 100.19(4)
Si1 S1 Cr1 81.32(2)
Si2 S2 Cr1 81.086(19)
Si3 S3 Cr2 81.412(19)
Si4 S4 Cr2 81.438(19)
O4 Cr1 O1 173.99(5)
O4 Cr1 O7 92.86(5)
O1 Cr1 O7 93.15(5)
O4 Cr1 S1 101.08(3)
O1 Cr1 S1 77.90(3)
O7 Cr1 S1 97.94(4)
O4 Cr1 S2 78.11(3)
O1 Cr1 S2 101.12(3)
O7 Cr1 S2 98.87(4)
S1 Cr1 S2 163.19(2)
O9 Cr2 O12 172.66(5)
O9 Cr2 O15 95.83(5)
O12 Cr2 O15 91.50(5)
O9 Cr2 S3 77.90(3)
O12 Cr2 S3 100.81(3)
O15 Cr2 S3 97.17(3)
O9 Cr2 S4 101.37(3)
O12 Cr2 S4 77.80(3)
O15 Cr2 S4 98.97(3)
S3 Cr2 S4 163.82(2)

loop_
_geom_bond_atom_site_label_1
_geom_bond_atom_site_label_2
_geom_bond_distance
_geom_bond_publ_flag
C1 O1 1.497(2) ?
C1 C3 1.514(3) ?
C1 C2 1.517(3) ?
C1 C4 1.524(3) ?
C2 H2A 0.98 ?
C2 H2B 0.98 ?
C2 H2C 0.98 ?
C3 H3A 0.98 ?
C3 H3B 0.98 ?
C3 H3C 0.98 ?
C4 H4A 0.98 ?
C4 H4B 0.98 ?
C4 H4C 0.98 ?
C5 O2 1.460(2) ?
C5 C8 1.505(4) ?
C5 C6 1.522(3) ?
C5 C7 1.525(4) ?
C6 H6A 0.98 ?
C6 H6B 0.98 ?
C6 H6C 0.98 ?
C7 H7A 0.98 ?
C7 H7B 0.98 ?
C7 H7C 0.98 ?
C8 H8A 0.98 ?
C8 H8B 0.98 ?
C8 H8C 0.98 ?
C9 O3 1.445(2) ?
C9 C10 1.490(5) ?
C9 C10A 1.497(6) ?
C9 C11 1.500(5) ?
C9 C12A 1.506(6) ?
C9 C12 1.532(5) ?
C9 C11A 1.534(5) ?
C10 H10A 0.98 ?
C10 H10B 0.98 ?
C10 H10C 0.98 ?
C11 H11A 0.98 ?
C11 H11B 0.98 ?
C11 H11C 0.98 ?
C12 H12A 0.98 ?
C12 H12B 0.98 ?
C12 H12C 0.98 ?
C10A H10D 0.98 ?
C10A H10E 0.98 ?
C10A H10F 0.98 ?
C11A H11D 0.98 ?
C11A H11E 0.98 ?
C11A H11F 0.98 ?
C12A H12D 0.98 ?
C12A H12E 0.98 ?
C12A H12F 0.98 ?
C13 O4 1.4942(19) ?
C13 C14 1.513(3) ?
C13 C15 1.521(2) ?
C13 C16 1.524(3) ?
C14 H14A 0.98 ?
C14 H14B 0.98 ?
C14 H14C 0.98 ?
C15 H15A 0.98 ?
C15 H15B 0.98 ?
C15 H15C 0.98 ?
C16 H16A 0.98 ?
C16 H16B 0.98 ?
C16 H16C 0.98 ?
C17 O5 1.450(2) ?
C17 C20 1.517(3) ?
C17 C19 1.519(3) ?
C17 C18 1.522(3) ?
C18 H18A 0.98 ?
C18 H18B 0.98 ?
C18 H18C 0.98 ?
C19 H19A 0.98 ?
C19 H19B 0.98 ?
C19 H19C 0.98 ?
C20 H20A 0.98 ?
C20 H20B 0.98 ?
C20 H20C 0.98 ?
C21 O6 1.443(2) ?
C21 C24 1.513(3) ?
C21 C23 1.514(3) ?
C21 C22 1.522(3) ?
C22 H22A 0.98 ?
C22 H22B 0.98 ?
C22 H22C 0.98 ?
C23 H23A 0.98 ?
C23 H23B 0.98 ?
C23 H23C 0.98 ?
C24 H24A 0.98 ?
C24 H24B 0.98 ?
C24 H24C 0.98 ?
C25 O7 1.425(2) ?
C25 H25A 0.98 ?
C25 H25B 0.98 ?
C25 H25C 0.98 ?
C26 O7 1.429(2) ?
C26 C27 1.498(3) ?
C26 H26A 0.99 ?
C26 H26B 0.99 ?
C27 O8 1.413(3) ?
C27 H27A 0.99 ?
C27 H27B 0.99 ?
C28 O8 1.406(3) ?
C28 H28A 0.98 ?
C28 H28B 0.98 ?
C28 H28C 0.98 ?
C29 O9 1.4988(19) ?
C29 C30 1.513(3) ?
C29 C31 1.517(3) ?
C29 C32 1.521(3) ?
C30 H30A 0.98 ?
C30 H30B 0.98 ?
C30 H30C 0.98 ?
C31 H31A 0.98 ?
C31 H31B 0.98 ?
C31 H31C 0.98 ?
C32 H32A 0.98 ?
C32 H32B 0.98 ?
C32 H32C 0.98 ?
C33 O10 1.443(2) ?
C33 C36 1.499(3) ?
C33 C35 1.519(3) ?
C33 C34 1.529(3) ?
C34 H34A 0.98 ?
C34 H34B 0.98 ?
C34 H34C 0.98 ?
C35 H35A 0.98 ?
C35 H35B 0.98 ?
C35 H35C 0.98 ?
C36 H36A 0.98 ?
C36 H36B 0.98 ?
C36 H36C 0.98 ?
C37 O11 1.453(2) ?
C37 C38A 1.482(12) ?
C37 C39 1.521(4) ?
C37 C40 1.523(4) ?
C37 C38 1.64(2) ?
C38 H38A 0.98 ?
C38 H38B 0.98 ?
C38 H38C 0.98 ?
C38A H38D 0.98 ?
C38A H38E 0.98 ?
C38A H38F 0.98 ?
C39 H39A 0.98 ?
C39 H39B 0.98 ?
C39 H39C 0.98 ?
C40 H40A 0.98 ?
C40 H40B 0.98 ?
C40 H40C 0.98 ?
C41 O12 1.4923(19) ?
C41 C42 1.515(3) ?
C41 C43 1.520(3) ?
C41 C44 1.521(2) ?
C42 H42A 0.98 ?
C42 H42B 0.98 ?
C42 H42C 0.98 ?
C43 H43A 0.98 ?
C43 H43B 0.98 ?
C43 H43C 0.98 ?
C44 H44A 0.98 ?
C44 H44B 0.98 ?
C44 H44C 0.98 ?
C45 O13 1.446(2) ?
C45 C46 1.514(3) ?
C45 C48 1.519(3) ?
C45 C47 1.524(3) ?
C46 H46A 0.98 ?
C46 H46B 0.98 ?
C46 H46C 0.98 ?
C47 H47A 0.98 ?
C47 H47B 0.98 ?
C47 H47C 0.98 ?
C48 H48A 0.98 ?
C48 H48B 0.98 ?
C48 H48C 0.98 ?
C49 O14 1.448(2) ?
C49 C50 1.517(3) ?
C49 C52 1.520(3) ?
C49 C51 1.524(3) ?
C50 H50A 0.98 ?
C50 H50B 0.98 ?
C50 H50C 0.98 ?
C51 H51A 0.98 ?
C51 H51B 0.98 ?
C51 H51C 0.98 ?
C52 H52A 0.98 ?
C52 H52B 0.98 ?
C52 H52C 0.98 ?
C53 O15 1.434(2) ?
C53 H53A 0.98 ?
C53 H53B 0.98 ?
C53 H53C 0.98 ?
C54 O15 1.432(2) ?
C54 C55 1.501(3) ?
C54 H54A 0.99 ?
C54 H54B 0.99 ?
C55 O16 1.415(2) ?
C55 H55A 0.99 ?
C55 H55B 0.99 ?
C56 O16 1.417(3) ?
C56 H56A 0.98 ?
C56 H56B 0.98 ?
C56 H56C 0.98 ?
O1 Si1 1.6817(12) ?
O1 Cr1 2.1248(12) y
O2 Si1 1.6198(14) ?
O3 Si1 1.6174(13) ?
O4 Si2 1.6809(11) ?
O4 Cr1 2.1201(11) y
O5 Si2 1.6267(12) ?
O6 Si2 1.6201(12) ?
O7 Cr1 2.3273(13) y
O9 Si3 1.6810(12) ?
O9 Cr2 2.1234(12) y
O10 Si3 1.6191(13) ?
O11 Si3 1.6190(13) ?
O12 Si4 1.6816(11) ?
O12 Cr2 2.1283(11) y
O13 Si4 1.6246(12) ?
O14 Si4 1.6195(13) ?
O15 Cr2 2.3463(13) y
Si1 S1 2.0577(6) ?
Si2 S2 2.0558(6) ?
Si3 S3 2.0570(6) ?
Si4 S4 2.0553(6) ?
S1 Cr1 2.4323(5) y
S2 Cr1 2.4332(5) y
S3 Cr2 2.4308(5) y
S4 Cr2 2.4365(5) y
